data_7224496
loop_
_publ_author_name
'Zhao, Xiao-Yun'
'Zhou, Quan'
'Lu, Jian-Mei'

_publ_section_title
;
 Synthesis and characterization of N-heterocyclic carbene-palladium(ii)
 chlorides-1-methylindazole and -1-methylpyrazole complexes and their
 catalytic activity toward C--N coupling of aryl chlorides
;
_journal_issue 29
_journal_name_full 'RSC Adv.'
_journal_page_first 24484
_journal_paper_doi 10.1039/C6RA02556K
_journal_volume 6
_journal_year 2016
_chemical_formula_moiety 'C25 H30 Cl2 N4 Pd'
_chemical_formula_sum 'C25 H30 Cl2 N4 Pd'
_chemical_formula_weight 563.83
_chemical_name_systematic
; 
 ? 
;
_space_group_IT_number 14
_symmetry_cell_setting monoclinic
_symmetry_space_group_name_Hall '-P 2yn'
_symmetry_space_group_name_H-M 'P 1 21/n 1'
_atom_sites_solution_hydrogens geom
_atom_sites_solution_primary direct
_atom_sites_solution_secondary difmap
_audit_creation_method SHELXL-97
_audit_update_record
;
2016-01-06 deposited with the CCDC.
2016-02-25 downloaded from the CCDC.
;
_cell_angle_alpha 90.00
_cell_angle_beta 109.467(4)
_cell_angle_gamma 90.00
_cell_formula_units_Z 8
_cell_length_a 16.484(4)
_cell_length_b 16.074(4)
_cell_length_c 21.788(6)
_cell_measurement_reflns_used 9899
_cell_measurement_temperature 100(2)
_cell_measurement_theta_max 27.36
_cell_measurement_theta_min 2.35
_cell_volume 5443(2)
_computing_cell_refinement 'SAINT (Bruker, 2002)'
_computing_data_collection 'SMART (Bruker, 2002)'
_computing_data_reduction SAINT
_computing_molecular_graphics 'XP (Bruker, 2002)'
_computing_publication_material 'SHELXL-97 (Bruker, 2002)'
_computing_structure_refinement 'SHELXL-97 (Sheldrick, 1997)'
_computing_structure_solution 'SHELXS-97 (Sheldrick, 1997)'
_diffrn_ambient_temperature 100(2)
_diffrn_measured_fraction_theta_full 0.997
_diffrn_measured_fraction_theta_max 0.997
_diffrn_measurement_device_type 'Bruker APEX II area-detector diffractometer'
_diffrn_measurement_method '\f and \w scans'
_diffrn_radiation_monochromator graphite
_diffrn_radiation_source 'fine-focus sealed tube'
_diffrn_radiation_type MoK\a
_diffrn_radiation_wavelength 0.71073
_diffrn_reflns_av_R_equivalents 0.0319
_diffrn_reflns_av_sigmaI/netI 0.0300
_diffrn_reflns_limit_h_max 20
_diffrn_reflns_limit_h_min -20
_diffrn_reflns_limit_k_max 19
_diffrn_reflns_limit_k_min -19
_diffrn_reflns_limit_l_max 26
_diffrn_reflns_limit_l_min -26
_diffrn_reflns_number 43894
_diffrn_reflns_theta_full 26.00
_diffrn_reflns_theta_max 26.00
_diffrn_reflns_theta_min 1.35
_exptl_absorpt_coefficient_mu 0.897
_exptl_absorpt_correction_T_max 0.8203
_exptl_absorpt_correction_T_min 0.7623
_exptl_absorpt_correction_type multi-scan
_exptl_absorpt_process_details 'SADABS (Bruker, 2002)'
_exptl_crystal_colour Yellow
_exptl_crystal_density_diffrn 1.376
_exptl_crystal_density_method 'not measured'
_exptl_crystal_description Block
_exptl_crystal_F_000 2304
_exptl_crystal_size_max 0.32
_exptl_crystal_size_mid 0.26
_exptl_crystal_size_min 0.23
_refine_diff_density_max 1.250
_refine_diff_density_min -0.959
_refine_diff_density_rms 0.082
_refine_ls_extinction_method none
_refine_ls_goodness_of_fit_ref 1.086
_refine_ls_hydrogen_treatment constr
_refine_ls_matrix_type full
_refine_ls_number_parameters 591
_refine_ls_number_reflns 10669
_refine_ls_number_restraints 0
_refine_ls_restrained_S_all 1.086
_refine_ls_R_factor_all 0.0712
_refine_ls_R_factor_gt 0.0464
_refine_ls_shift/su_max 0.001
_refine_ls_shift/su_mean 0.001
_refine_ls_structure_factor_coef Fsqd
_refine_ls_weighting_details 'calc w=1/[\s^2^(Fo^2^)+(0.0963P)^2^+2.0482P] where P=(Fo^2^+2Fc^2^)/3'
_refine_ls_weighting_scheme calc
_refine_ls_wR_factor_gt 0.1399
_refine_ls_wR_factor_ref 0.1626
_reflns_number_gt 7632
_reflns_number_total 10669
_reflns_threshold_expression I>2\s(I)
_cod_data_source_file c6ra02556k2.cif
_cod_data_source_block mo_20150313b_0m
_cod_depositor_comments
;
The following automatic conversions were performed:

'_symmetry_cell_setting' value 'Monoclinic' changed to 'monoclinic'
according to
/usr/data/users/saulius/crontab/automatic-downloads/rss-feeds/RSC/lib/dictionaries/cif_core.dic
dictionary named 'cif_core.dic' version 2.4.2 from 2011-04-26.

'_exptl_absorpt_correction_type' value 'Multi-scan' changed to
'multi-scan' according to
/usr/data/users/saulius/crontab/automatic-downloads/rss-feeds/RSC/lib/dictionaries/cif_core.dic
dictionary named 'cif_core.dic' version 2.4.2 from 2011-04-26.

Automatic conversion script
Id: cif_fix_values 4268 2015-11-12 08:31:59Z antanas 
;
_cod_original_sg_symbol_H-M 'P 21/n'
_cod_database_code 7224496

loop_
_symmetry_equiv_pos_as_xyz
'x, y, z'
'-x+1/2, y+1/2, -z+1/2'
'-x, -y, -z'
'x-1/2, -y-1/2, z-1/2'

loop_
_atom_site_label
_atom_site_type_symbol
_atom_site_fract_x
_atom_site_fract_y
_atom_site_fract_z
_atom_site_U_iso_or_equiv
_atom_site_adp_type
_atom_site_occupancy
_atom_site_symmetry_multiplicity
_atom_site_calc_flag
_atom_site_refinement_flags
Pd1 Pd 0.30113(2) 0.048708(18) 0.053776(15) 0.05459(12) Uani 1 1 d .
Pd2 Pd 0.16657(2) 0.548594(18) 0.860714(15) 0.05657(12) Uani 1 1 d .
Cl1 Cl 0.18315(8) -0.03560(7) 0.03525(7) 0.0800(3) Uani 1 1 d .
Cl2 Cl 0.42273(7) 0.13003(8) 0.07618(7) 0.0833(4) Uani 1 1 d .
Cl3 Cl 0.15857(10) 0.63057(8) 0.77133(6) 0.0824(3) Uani 1 1 d .
Cl4 Cl 0.18219(10) 0.46401(8) 0.94959(7) 0.0873(4) Uani 1 1 d .
N1 N 0.2326(2) 0.2070(2) 0.09155(18) 0.0681(9) Uani 1 1 d .
N2 N 0.1792(2) 0.1830(2) -0.01124(17) 0.0611(8) Uani 1 1 d .
N3 N 0.3769(3) -0.0572(2) 0.0599(2) 0.0727(10) Uani 1 1 d .
N4 N 0.4053(2) -0.0827(2) 0.01271(19) 0.0676(9) Uani 1 1 d .
N5 N 0.2342(2) 0.6845(2) 0.96066(17) 0.0647(9) Uani 1 1 d .
N6 N 0.0998(2) 0.6987(2) 0.90549(18) 0.0671(9) Uani 1 1 d .
N7 N 0.1573(3) 0.4432(2) 0.8033(2) 0.0844(13) Uani 1 1 d .
N8 N 0.0842(3) 0.4178(3) 0.7572(2) 0.0805(11) Uani 1 1 d .
C1 C 0.2320(2) 0.1509(2) 0.0451(2) 0.0538(9) Uani 1 1 d .
C2 C 0.1802(4) 0.2742(3) 0.0631(3) 0.0982(18) Uani 1 1 d .
H2 H 0.1700 0.3208 0.0847 0.118 Uiso 1 1 calc R
C3 C 0.1476(4) 0.2598(3) -0.0003(3) 0.0946(17) Uani 1 1 d .
H3 H 0.1107 0.2943 -0.0315 0.114 Uiso 1 1 calc R
C4 C 0.2808(3) 0.1996(3) 0.1600(2) 0.0710(12) Uani 1 1 d .
C5 C 0.3521(4) 0.2499(4) 0.1868(3) 0.0914(16) Uani 1 1 d .
C6 C 0.3977(4) 0.2387(5) 0.2533(4) 0.118(2) Uani 1 1 d .
H6 H 0.4473 0.2699 0.2724 0.141 Uiso 1 1 calc R
C7 C 0.3718(5) 0.1826(5) 0.2920(3) 0.116(2) Uani 1 1 d .
C8 C 0.2995(4) 0.1379(4) 0.2641(3) 0.0944(17) Uani 1 1 d .
H8 H 0.2813 0.1006 0.2895 0.113 Uiso 1 1 calc R
C9 C 0.2506(3) 0.1464(3) 0.1973(2) 0.0756(13) Uani 1 1 d .
C10 C 0.3802(5) 0.3138(4) 0.1469(4) 0.126(2) Uani 1 1 d .
H10A H 0.3694 0.2929 0.1037 0.189 Uiso 1 1 calc R
H10B H 0.4406 0.3246 0.1669 0.189 Uiso 1 1 calc R
H10C H 0.3485 0.3644 0.1450 0.189 Uiso 1 1 calc R
C11 C 0.4239(7) 0.1745(7) 0.3644(4) 0.182(4) Uani 1 1 d .
H11A H 0.3951 0.2036 0.3897 0.273 Uiso 1 1 calc R
H11B H 0.4801 0.1980 0.3726 0.273 Uiso 1 1 calc R
H11C H 0.4294 0.1168 0.3765 0.273 Uiso 1 1 calc R
C12 C 0.1681(4) 0.0978(4) 0.1697(3) 0.0914(16) Uani 1 1 d .
H12A H 0.1208 0.1356 0.1526 0.137 Uiso 1 1 calc R
H12B H 0.1589 0.0647 0.2035 0.137 Uiso 1 1 calc R
H12C H 0.1720 0.0621 0.1355 0.137 Uiso 1 1 calc R
C13 C 0.1554(3) 0.1446(3) -0.0750(2) 0.0618(10) Uani 1 1 d .
C14 C 0.2113(3) 0.1524(3) -0.1107(2) 0.0759(12) Uani 1 1 d .
C15 C 0.1882(5) 0.1134(4) -0.1708(3) 0.0981(18) Uani 1 1 d .
H15 H 0.2248 0.1180 -0.1952 0.118 Uiso 1 1 calc R
C16 C 0.1146(6) 0.0690(4) -0.1956(3) 0.1026(19) Uani 1 1 d .
C17 C 0.0582(4) 0.0657(4) -0.1598(3) 0.0972(18) Uani 1 1 d .
H17 H 0.0056 0.0387 -0.1776 0.117 Uiso 1 1 calc R
C18 C 0.0784(3) 0.1014(3) -0.0988(2) 0.0732(12) Uani 1 1 d .
C19 C 0.2923(4) 0.2046(4) -0.0860(3) 0.112(2) Uani 1 1 d .
H19A H 0.3217 0.2038 -0.1173 0.168 Uiso 1 1 calc R
H19B H 0.3293 0.1822 -0.0455 0.168 Uiso 1 1 calc R
H19C H 0.2773 0.2609 -0.0795 0.168 Uiso 1 1 calc R
C20 C 0.0898(8) 0.0270(5) -0.2632(4) 0.171(4) Uani 1 1 d .
H20A H 0.0754 0.0689 -0.2965 0.257 Uiso 1 1 calc R
H20B H 0.0411 -0.0088 -0.2691 0.257 Uiso 1 1 calc R
H20C H 0.1375 -0.0052 -0.2659 0.257 Uiso 1 1 calc R
C21 C 0.0161(4) 0.0952(5) -0.0610(3) 0.111(2) Uani 1 1 d .
H21A H 0.0428 0.0653 -0.0212 0.167 Uiso 1 1 calc R
H21B H -0.0349 0.0664 -0.0867 0.167 Uiso 1 1 calc R
H21C H 0.0011 0.1501 -0.0511 0.167 Uiso 1 1 calc R
C22 C 0.4119(4) -0.1065(3) 0.1092(3) 0.0944(17) Uani 1 1 d .
H22 H 0.4017 -0.1036 0.1486 0.113 Uiso 1 1 calc R
C23 C 0.4664(4) -0.1641(4) 0.0953(3) 0.0982(18) Uani 1 1 d .
H23 H 0.5001 -0.2046 0.1225 0.118 Uiso 1 1 calc R
C24 C 0.4589(3) -0.1477(3) 0.0338(3) 0.0815(14) Uani 1 1 d .
H24 H 0.4864 -0.1766 0.0093 0.098 Uiso 1 1 calc R
C25 C 0.3763(4) -0.0419(4) -0.0505(3) 0.0946(17) Uani 1 1 d .
H25A H 0.3147 -0.0440 -0.0682 0.142 Uiso 1 1 calc R
H25B H 0.4003 -0.0699 -0.0795 0.142 Uiso 1 1 calc R
H25C H 0.3949 0.0150 -0.0457 0.142 Uiso 1 1 calc R
C26 C 0.1686(3) 0.6488(2) 0.91287(19) 0.0571(9) Uani 1 1 d .
C27 C 0.2065(4) 0.7573(3) 0.9828(3) 0.0858(15) Uani 1 1 d .
H27 H 0.2398 0.7930 1.0150 0.103 Uiso 1 1 calc R
C28 C 0.1233(4) 0.7655(3) 0.9487(3) 0.0883(16) Uani 1 1 d .
H28 H 0.0873 0.8081 0.9530 0.106 Uiso 1 1 calc R
C29 C 0.3214(3) 0.6542(2) 0.9861(2) 0.0623(10) Uani 1 1 d .
C30 C 0.3778(3) 0.6698(3) 0.9525(2) 0.0713(12) Uani 1 1 d .
C31 C 0.4618(3) 0.6432(3) 0.9804(3) 0.0851(14) Uani 1 1 d .
H31 H 0.5005 0.6536 0.9585 0.102 Uiso 1 1 calc R
C32 C 0.4910(4) 0.6020(4) 1.0394(3) 0.0963(17) Uani 1 1 d .
C33 C 0.4334(4) 0.5888(4) 1.0714(3) 0.1012(19) Uani 1 1 d .
H33 H 0.4522 0.5619 1.1115 0.121 Uiso 1 1 calc R
C34 C 0.3487(4) 0.6136(3) 1.0467(2) 0.0816(14) Uani 1 1 d .
C35 C 0.3498(4) 0.7171(4) 0.8894(3) 0.1000(18) Uani 1 1 d .
H35A H 0.3049 0.6870 0.8575 0.150 Uiso 1 1 calc R
H35B H 0.3978 0.7238 0.8743 0.150 Uiso 1 1 calc R
H35C H 0.3287 0.7709 0.8961 0.150 Uiso 1 1 calc R
C36 C 0.5847(4) 0.5759(5) 1.0689(5) 0.154(4) Uani 1 1 d .
H36A H 0.6050 0.5558 1.0351 0.230 Uiso 1 1 calc R
H36B H 0.5897 0.5326 1.1003 0.230 Uiso 1 1 calc R
H36C H 0.6187 0.6229 1.0899 0.230 Uiso 1 1 calc R
C37 C 0.2874(5) 0.5985(5) 1.0839(3) 0.118(2) Uani 1 1 d .
H37A H 0.3181 0.5740 1.1253 0.177 Uiso 1 1 calc R
H37B H 0.2425 0.5615 1.0595 0.177 Uiso 1 1 calc R
H37C H 0.2626 0.6504 1.0904 0.177 Uiso 1 1 calc R
C38 C 0.0144(3) 0.6839(3) 0.8591(2) 0.0677(11) Uani 1 1 d .
C39 C -0.0135(3) 0.7327(3) 0.8025(2) 0.0759(13) Uani 1 1 d .
C40 C -0.0944(4) 0.7126(4) 0.7578(3) 0.0952(18) Uani 1 1 d .
H40 H -0.1154 0.7439 0.7200 0.114 Uiso 1 1 calc R
C41 C -0.1454(4) 0.6473(4) 0.7676(3) 0.0958(18) Uani 1 1 d .
C42 C -0.1144(4) 0.6042(4) 0.8252(3) 0.0897(16) Uani 1 1 d .
H42 H -0.1474 0.5612 0.8331 0.108 Uiso 1 1 calc R
C43 C -0.0349(3) 0.6225(3) 0.8726(3) 0.0790(13) Uani 1 1 d .
C44 C 0.0381(5) 0.8017(4) 0.7893(3) 0.109(2) Uani 1 1 d .
H44A H 0.0077 0.8259 0.7477 0.164 Uiso 1 1 calc R
H44B H 0.0925 0.7807 0.7892 0.164 Uiso 1 1 calc R
H44C H 0.0474 0.8434 0.8226 0.164 Uiso 1 1 calc R
C45 C -0.2317(4) 0.6280(6) 0.7158(4) 0.144(3) Uani 1 1 d .
H45A H -0.2296 0.5737 0.6981 0.215 Uiso 1 1 calc R
H45B H -0.2436 0.6687 0.6817 0.215 Uiso 1 1 calc R
H45C H -0.2763 0.6295 0.7351 0.215 Uiso 1 1 calc R
C46 C -0.0091(4) 0.5770(4) 0.9374(3) 0.1033(18) Uani 1 1 d .
H46A H 0.0382 0.5405 0.9407 0.155 Uiso 1 1 calc R
H46B H -0.0571 0.5450 0.9401 0.155 Uiso 1 1 calc R
H46C H 0.0077 0.6167 0.9723 0.155 Uiso 1 1 calc R
C47 C 0.2133(5) 0.3873(4) 0.8036(4) 0.151(4) Uani 1 1 d .
H47 H 0.2697 0.3875 0.8322 0.182 Uiso 1 1 calc R
C48 C 0.1801(5) 0.3264(4) 0.7564(3) 0.129(3) Uani 1 1 d .
H48 H 0.2083 0.2808 0.7466 0.155 Uiso 1 1 calc R
C49 C 0.0971(4) 0.3496(4) 0.7283(3) 0.103(2) Uani 1 1 d .
H49 H 0.0562 0.3221 0.6944 0.124 Uiso 1 1 calc R
C50 C 0.0047(4) 0.4683(5) 0.7424(4) 0.125(3) Uani 1 1 d .
H50A H 0.0155 0.5235 0.7301 0.187 Uiso 1 1 calc R
H50B H -0.0127 0.4711 0.7803 0.187 Uiso 1 1 calc R
H50C H -0.0403 0.4431 0.7073 0.187 Uiso 1 1 calc R

loop_
_atom_site_aniso_label
_atom_site_aniso_U_11
_atom_site_aniso_U_22
_atom_site_aniso_U_33
_atom_site_aniso_U_23
_atom_site_aniso_U_13
_atom_site_aniso_U_12
Pd1 0.0548(2) 0.0527(2) 0.0641(2) 0.00254(12) 0.03024(16) 0.00922(12)
Pd2 0.0619(2) 0.04773(19) 0.0546(2) -0.00751(12) 0.01209(15) 0.00321(12)
Cl1 0.0757(7) 0.0603(6) 0.1089(10) -0.0167(6) 0.0372(7) -0.0086(5)
Cl2 0.0519(6) 0.0879(8) 0.1133(10) 0.0192(7) 0.0319(6) 0.0034(5)
Cl3 0.1092(10) 0.0812(8) 0.0618(7) 0.0000(5) 0.0352(6) 0.0056(7)
Cl4 0.1020(10) 0.0682(7) 0.0852(9) 0.0176(6) 0.0224(7) 0.0052(6)
N1 0.066(2) 0.060(2) 0.074(2) -0.0080(17) 0.0162(18) 0.0180(17)
N2 0.062(2) 0.0555(19) 0.063(2) -0.0012(15) 0.0183(17) 0.0073(16)
N3 0.081(3) 0.061(2) 0.090(3) 0.0093(19) 0.047(2) 0.0220(18)
N4 0.066(2) 0.059(2) 0.083(3) -0.0041(18) 0.033(2) 0.0113(17)
N5 0.077(2) 0.0524(19) 0.062(2) -0.0117(15) 0.0203(18) -0.0031(17)
N6 0.076(2) 0.061(2) 0.067(2) -0.0121(16) 0.0277(19) 0.0094(18)
N7 0.092(3) 0.062(2) 0.072(3) -0.0199(18) -0.008(2) 0.019(2)
N8 0.077(3) 0.078(3) 0.079(3) -0.032(2) 0.016(2) -0.007(2)
C1 0.0443(19) 0.053(2) 0.064(2) -0.0051(17) 0.0181(17) -0.0003(16)
C2 0.109(4) 0.071(3) 0.098(4) -0.022(3) 0.012(3) 0.037(3)
C3 0.094(4) 0.076(3) 0.094(4) -0.006(3) 0.004(3) 0.035(3)
C4 0.064(3) 0.072(3) 0.070(3) -0.020(2) 0.013(2) 0.013(2)
C5 0.078(3) 0.083(3) 0.102(4) -0.026(3) 0.016(3) -0.006(3)
C6 0.085(4) 0.130(6) 0.113(5) -0.046(5) -0.001(4) -0.009(4)
C7 0.106(5) 0.146(6) 0.075(4) -0.025(4) 0.001(4) 0.001(5)
C8 0.107(4) 0.112(4) 0.062(3) -0.002(3) 0.026(3) 0.016(4)
C9 0.068(3) 0.089(3) 0.070(3) -0.022(2) 0.024(2) 0.009(2)
C10 0.125(6) 0.097(5) 0.152(7) -0.028(4) 0.040(5) -0.033(4)
C11 0.180(9) 0.217(11) 0.096(5) -0.021(6) -0.026(5) 0.003(8)
C12 0.085(4) 0.104(4) 0.096(4) -0.022(3) 0.045(3) 0.000(3)
C13 0.067(3) 0.060(2) 0.058(2) 0.0053(18) 0.020(2) -0.0006(19)
C14 0.076(3) 0.080(3) 0.074(3) 0.017(2) 0.030(2) -0.007(2)
C15 0.134(5) 0.097(4) 0.082(4) 0.016(3) 0.061(4) 0.002(4)
C16 0.156(6) 0.082(4) 0.073(3) -0.006(3) 0.042(4) -0.011(4)
C17 0.099(4) 0.091(4) 0.085(4) -0.005(3) 0.009(3) -0.029(3)
C18 0.067(3) 0.074(3) 0.074(3) 0.002(2) 0.017(2) -0.014(2)
C19 0.086(4) 0.137(5) 0.113(5) 0.040(4) 0.033(3) -0.027(4)
C20 0.313(14) 0.107(5) 0.087(5) -0.025(4) 0.060(7) -0.014(7)
C21 0.069(3) 0.154(6) 0.110(5) 0.022(4) 0.028(3) -0.015(4)
C22 0.126(5) 0.080(3) 0.094(4) 0.021(3) 0.059(4) 0.032(3)
C23 0.102(4) 0.078(3) 0.126(5) 0.028(3) 0.053(4) 0.037(3)
C24 0.074(3) 0.061(3) 0.118(4) -0.010(3) 0.043(3) 0.010(2)
C25 0.110(5) 0.102(4) 0.072(3) -0.004(3) 0.031(3) 0.029(3)
C26 0.067(2) 0.055(2) 0.052(2) -0.0013(17) 0.0226(19) 0.0017(19)
C27 0.108(4) 0.067(3) 0.076(3) -0.027(2) 0.023(3) -0.001(3)
C28 0.108(4) 0.071(3) 0.086(3) -0.023(3) 0.032(3) 0.015(3)
C29 0.071(3) 0.052(2) 0.055(2) -0.0038(17) 0.009(2) -0.0086(19)
C30 0.077(3) 0.061(3) 0.069(3) -0.001(2) 0.016(2) -0.015(2)
C31 0.077(3) 0.079(3) 0.096(4) -0.006(3) 0.024(3) -0.013(3)
C32 0.086(4) 0.074(3) 0.103(4) -0.007(3) -0.004(3) -0.012(3)
C33 0.089(4) 0.100(4) 0.085(4) 0.016(3) -0.010(3) -0.011(3)
C34 0.096(4) 0.080(3) 0.059(3) -0.001(2) 0.013(3) -0.016(3)
C35 0.113(5) 0.099(4) 0.088(4) 0.018(3) 0.034(3) -0.028(3)
C36 0.077(4) 0.113(5) 0.215(9) 0.019(6) -0.026(5) 0.001(4)
C37 0.143(6) 0.154(6) 0.064(3) 0.014(4) 0.042(4) -0.021(5)
C38 0.071(3) 0.064(3) 0.070(3) -0.005(2) 0.026(2) 0.019(2)
C39 0.085(3) 0.068(3) 0.075(3) -0.005(2) 0.027(3) 0.023(2)
C40 0.095(4) 0.098(4) 0.083(4) -0.011(3) 0.017(3) 0.040(3)
C41 0.077(3) 0.116(5) 0.088(4) -0.039(4) 0.019(3) 0.016(3)
C42 0.078(3) 0.089(4) 0.110(5) -0.019(3) 0.042(3) 0.003(3)
C43 0.073(3) 0.080(3) 0.091(3) -0.009(3) 0.037(3) 0.017(3)
C44 0.142(6) 0.072(3) 0.110(5) 0.010(3) 0.037(4) 0.010(4)
C45 0.090(5) 0.184(8) 0.145(7) -0.070(6) 0.024(4) 0.005(5)
C46 0.096(4) 0.119(5) 0.107(5) 0.021(4) 0.052(4) 0.004(4)
C47 0.136(6) 0.119(5) 0.126(5) -0.063(4) -0.054(4) 0.067(5)
C48 0.143(6) 0.089(4) 0.103(4) -0.047(3) -0.028(4) 0.055(4)
C49 0.112(5) 0.088(4) 0.091(4) -0.046(3) 0.009(3) 0.001(3)
C50 0.067(3) 0.139(6) 0.155(6) -0.070(5) 0.020(4) 0.009(3)

loop_
_atom_type_symbol
_atom_type_description
_atom_type_scat_dispersion_real
_atom_type_scat_dispersion_imag
_atom_type_scat_source
C C 0.0033 0.0016 'International Tables Vol C Tables 4.2.6.8 and 6.1.1.4'
H H 0.0000 0.0000 'International Tables Vol C Tables 4.2.6.8 and 6.1.1.4'
N N 0.0061 0.0033 'International Tables Vol C Tables 4.2.6.8 and 6.1.1.4'
Cl Cl 0.1484 0.1585 'International Tables Vol C Tables 4.2.6.8 and 6.1.1.4'
Pd Pd -0.9988 1.0072 'International Tables Vol C Tables 4.2.6.8 and 6.1.1.4'

loop_
_geom_angle_atom_site_label_1
_geom_angle_atom_site_label_2
_geom_angle_atom_site_label_3
_geom_angle
C1 Pd1 N3 177.35(16)
C1 Pd1 Cl1 92.65(11)
N3 Pd1 Cl1 89.06(12)
C1 Pd1 Cl2 88.96(11)
N3 Pd1 Cl2 89.40(12)
Cl1 Pd1 Cl2 177.57(5)
C26 Pd2 N7 176.93(17)
C26 Pd2 Cl4 91.26(12)
N7 Pd2 Cl4 89.41(13)
C26 Pd2 Cl3 90.29(12)
N7 Pd2 Cl3 89.19(13)
Cl4 Pd2 Cl3 176.64(5)
C1 N1 C2 109.6(4)
C1 N1 C4 125.6(3)
C2 N1 C4 124.8(4)
C1 N2 C3 110.4(4)
C1 N2 C13 126.6(3)
C3 N2 C13 123.0(4)
C22 N3 N4 106.0(4)
C22 N3 Pd1 129.7(4)
N4 N3 Pd1 124.0(3)
N3 N4 C24 109.7(4)
N3 N4 C25 120.2(4)
C24 N4 C25 130.1(4)
C26 N5 C27 110.6(4)
C26 N5 C29 126.2(3)
C27 N5 C29 123.2(4)
C26 N6 C28 110.0(4)
C26 N6 C38 124.4(3)
C28 N6 C38 125.6(4)
C47 N7 N8 104.7(4)
C47 N7 Pd2 131.0(4)
N8 N7 Pd2 124.2(3)
C49 N8 N7 111.2(4)
C49 N8 C50 128.6(5)
N7 N8 C50 120.1(4)
N2 C1 N1 105.5(3)
N2 C1 Pd1 125.6(3)
N1 C1 Pd1 128.6(3)
C3 C2 N1 107.7(4)
C3 C2 H2 126.1
N1 C2 H2 126.1
C2 C3 N2 106.8(4)
C2 C3 H3 126.6
N2 C3 H3 126.6
C9 C4 C5 122.4(5)
C9 C4 N1 118.4(4)
C5 C4 N1 119.0(5)
C4 C5 C6 116.6(6)
C4 C5 C10 122.3(6)
C6 C5 C10 121.1(6)
C7 C6 C5 122.6(6)
C7 C6 H6 118.7
C5 C6 H6 118.7
C8 C7 C6 118.4(6)
C8 C7 C11 121.8(8)
C6 C7 C11 119.8(8)
C7 C8 C9 121.7(6)
C7 C8 H8 119.2
C9 C8 H8 119.2
C4 C9 C8 118.1(5)
C4 C9 C12 122.7(5)
C8 C9 C12 119.2(5)
C5 C10 H10A 109.5
C5 C10 H10B 109.5
H10A C10 H10B 109.5
C5 C10 H10C 109.5
H10A C10 H10C 109.5
H10B C10 H10C 109.5
C7 C11 H11A 109.5
C7 C11 H11B 109.5
H11A C11 H11B 109.5
C7 C11 H11C 109.5
H11A C11 H11C 109.5
H11B C11 H11C 109.5
C9 C12 H12A 109.5
C9 C12 H12B 109.5
H12A C12 H12B 109.5
C9 C12 H12C 109.5
H12A C12 H12C 109.5
H12B C12 H12C 109.5
C18 C13 C14 121.9(4)
C18 C13 N2 119.6(4)
C14 C13 N2 118.5(4)
C15 C14 C13 117.5(5)
C15 C14 C19 121.2(5)
C13 C14 C19 121.3(5)
C16 C15 C14 122.8(5)
C16 C15 H15 118.6
C14 C15 H15 118.6
C15 C16 C17 118.1(5)
C15 C16 C20 121.8(7)
C17 C16 C20 120.0(8)
C18 C17 C16 121.8(5)
C18 C17 H17 119.1
C16 C17 H17 119.1
C17 C18 C13 117.7(5)
C17 C18 C21 120.3(5)
C13 C18 C21 121.9(5)
C14 C19 H19A 109.5
C14 C19 H19B 109.5
H19A C19 H19B 109.5
C14 C19 H19C 109.5
H19A C19 H19C 109.5
H19B C19 H19C 109.5
C16 C20 H20A 109.5
C16 C20 H20B 109.5
H20A C20 H20B 109.5
C16 C20 H20C 109.5
H20A C20 H20C 109.5
H20B C20 H20C 109.5
C18 C21 H21A 109.5
C18 C21 H21B 109.5
H21A C21 H21B 109.5
C18 C21 H21C 109.5
H21A C21 H21C 109.5
H21B C21 H21C 109.5
N3 C22 C23 111.4(5)
N3 C22 H22 124.3
C23 C22 H22 124.3
C24 C23 C22 103.8(5)
C24 C23 H23 128.1
C22 C23 H23 128.1
C23 C24 N4 109.1(4)
C23 C24 H24 125.5
N4 C24 H24 125.5
N4 C25 H25A 109.5
N4 C25 H25B 109.5
H25A C25 H25B 109.5
N4 C25 H25C 109.5
H25A C25 H25C 109.5
H25B C25 H25C 109.5
N5 C26 N6 105.3(3)
N5 C26 Pd2 130.4(3)
N6 C26 Pd2 124.4(3)
C28 C27 N5 106.5(4)
C28 C27 H27 126.7
N5 C27 H27 126.7
C27 C28 N6 107.6(4)
C27 C28 H28 126.2
N6 C28 H28 126.2
C30 C29 C34 121.3(5)
C30 C29 N5 119.6(4)
C34 C29 N5 119.0(4)
C31 C30 C29 117.5(5)
C31 C30 C35 121.1(5)
C29 C30 C35 121.3(5)
C30 C31 C32 122.9(6)
C30 C31 H31 118.5
C32 C31 H31 118.5
C33 C32 C31 117.6(6)
C33 C32 C36 121.5(7)
C31 C32 C36 120.9(7)
C32 C33 C34 122.7(6)
C32 C33 H33 118.6
C34 C33 H33 118.6
C33 C34 C29 117.9(5)
C33 C34 C37 121.0(5)
C29 C34 C37 121.1(5)
C30 C35 H35A 109.5
C30 C35 H35B 109.5
H35A C35 H35B 109.5
C30 C35 H35C 109.5
H35A C35 H35C 109.5
H35B C35 H35C 109.5
C32 C36 H36A 109.5
C32 C36 H36B 109.5
H36A C36 H36B 109.5
C32 C36 H36C 109.5
H36A C36 H36C 109.5
H36B C36 H36C 109.5
C34 C37 H37A 109.5
C34 C37 H37B 109.5
H37A C37 H37B 109.5
C34 C37 H37C 109.5
H37A C37 H37C 109.5
H37B C37 H37C 109.5
C43 C38 C39 123.1(5)
C43 C38 N6 118.4(4)
C39 C38 N6 118.5(5)
C40 C39 C38 116.0(5)
C40 C39 C44 120.9(5)
C38 C39 C44 123.2(5)
C39 C40 C41 123.1(6)
C39 C40 H40 118.4
C41 C40 H40 118.4
C42 C41 C40 117.2(5)
C42 C41 C45 122.9(7)
C40 C41 C45 119.9(7)
C41 C42 C43 122.5(6)
C41 C42 H42 118.8
C43 C42 H42 118.8
C38 C43 C42 118.0(5)
C38 C43 C46 122.9(5)
C42 C43 C46 119.1(5)
C39 C44 H44A 109.5
C39 C44 H44B 109.5
H44A C44 H44B 109.5
C39 C44 H44C 109.5
H44A C44 H44C 109.5
H44B C44 H44C 109.5
C41 C45 H45A 109.5
C41 C45 H45B 109.5
H45A C45 H45B 109.5
C41 C45 H45C 109.5
H45A C45 H45C 109.5
H45B C45 H45C 109.5
C43 C46 H46A 109.5
C43 C46 H46B 109.5
H46A C46 H46B 109.5
C43 C46 H46C 109.5
H46A C46 H46C 109.5
H46B C46 H46C 109.5
N7 C47 C48 112.4(6)
N7 C47 H47 123.8
C48 C47 H47 123.8
C49 C48 C47 103.3(5)
C49 C48 H48 128.3
C47 C48 H48 128.3
N8 C49 C48 108.3(5)
N8 C49 H49 125.9
C48 C49 H49 125.9
N8 C50 H50A 109.5
N8 C50 H50B 109.5
H50A C50 H50B 109.5
N8 C50 H50C 109.5
H50A C50 H50C 109.5
H50B C50 H50C 109.5

loop_
_geom_bond_atom_site_label_1
_geom_bond_atom_site_label_2
_geom_bond_distance
Pd1 C1 1.972(4)
Pd1 N3 2.089(3)
Pd1 Cl1 2.2931(13)
Pd1 Cl2 2.3048(13)
Pd2 C26 1.965(4)
Pd2 N7 2.081(4)
Pd2 Cl4 2.3092(14)
Pd2 Cl3 2.3183(13)
N1 C1 1.352(5)
N1 C2 1.393(6)
N1 C4 1.443(6)
N2 C1 1.349(5)
N2 C3 1.391(6)
N2 C13 1.449(5)
N3 C22 1.304(6)
N3 N4 1.329(5)
N4 C24 1.346(6)
N4 C25 1.455(7)
N5 C26 1.353(5)
N5 C27 1.399(6)
N5 C29 1.442(6)
N6 C26 1.355(5)
N6 C28 1.396(6)
N6 C38 1.453(6)
N7 C47 1.287(7)
N7 N8 1.349(5)
N8 C49 1.316(6)
N8 C50 1.483(7)
C2 C3 1.325(7)
C2 H2 0.9300
C3 H3 0.9300
C4 C9 1.381(7)
C4 C5 1.384(7)
C5 C6 1.405(9)
C5 C10 1.514(9)
C6 C7 1.395(10)
C6 H6 0.9300
C7 C8 1.350(9)
C7 C11 1.530(9)
C8 C9 1.417(7)
C8 H8 0.9300
C9 C12 1.510(7)
C10 H10A 0.9600
C10 H10B 0.9600
C10 H10C 0.9600
C11 H11A 0.9600
C11 H11B 0.9600
C11 H11C 0.9600
C12 H12A 0.9600
C12 H12B 0.9600
C12 H12C 0.9600
C13 C18 1.386(6)
C13 C14 1.395(6)
C14 C15 1.386(8)
C14 C19 1.516(7)
C15 C16 1.356(9)
C15 H15 0.9300
C16 C17 1.399(9)
C16 C20 1.546(9)
C17 C18 1.383(8)
C17 H17 0.9300
C18 C21 1.520(7)
C19 H19A 0.9600
C19 H19B 0.9600
C19 H19C 0.9600
C20 H20A 0.9600
C20 H20B 0.9600
C20 H20C 0.9600
C21 H21A 0.9600
C21 H21B 0.9600
C21 H21C 0.9600
C22 C23 1.392(7)
C22 H22 0.9300
C23 C24 1.330(8)
C23 H23 0.9300
C24 H24 0.9300
C25 H25A 0.9600
C25 H25B 0.9600
C25 H25C 0.9600
C27 C28 1.332(8)
C27 H27 0.9300
C28 H28 0.9300
C29 C30 1.385(6)
C29 C34 1.405(6)
C30 C31 1.382(7)
C30 C35 1.503(7)
C31 C32 1.383(8)
C31 H31 0.9300
C32 C33 1.369(9)
C32 C36 1.521(9)
C33 C34 1.377(8)
C33 H33 0.9300
C34 C37 1.512(8)
C35 H35A 0.9600
C35 H35B 0.9600
C35 H35C 0.9600
C36 H36A 0.9600
C36 H36B 0.9600
C36 H36C 0.9600
C37 H37A 0.9600
C37 H37B 0.9600
C37 H37C 0.9600
C38 C43 1.371(7)
C38 C39 1.404(7)
C39 C40 1.402(8)
C39 C44 1.483(8)
C40 C41 1.402(9)
C40 H40 0.9300
C41 C42 1.376(9)
C41 C45 1.525(8)
C42 C43 1.402(8)
C42 H42 0.9300
C43 C46 1.519(8)
C44 H44A 0.9600
C44 H44B 0.9600
C44 H44C 0.9600
C45 H45A 0.9600
C45 H45B 0.9600
C45 H45C 0.9600
C46 H46A 0.9600
C46 H46B 0.9600
C46 H46C 0.9600
C47 C48 1.393(8)
C47 H47 0.9300
C48 C49 1.352(8)
C48 H48 0.9300
C49 H49 0.9300
C50 H50A 0.9600
C50 H50B 0.9600
C50 H50C 0.9600

loop_
_geom_torsion_atom_site_label_1
_geom_torsion_atom_site_label_2
_geom_torsion_atom_site_label_3
_geom_torsion_atom_site_label_4
_geom_torsion
C1 Pd1 N3 C22 146(4)
Cl1 Pd1 N3 C22 -83.5(5)
Cl2 Pd1 N3 C22 94.6(5)
C1 Pd1 N3 N4 -27(4)
Cl1 Pd1 N3 N4 103.1(4)
Cl2 Pd1 N3 N4 -78.8(4)
C22 N3 N4 C24 -0.7(6)
Pd1 N3 N4 C24 174.1(3)
C22 N3 N4 C25 178.3(5)
Pd1 N3 N4 C25 -7.0(6)
C26 Pd2 N7 C47 -170(3)
Cl4 Pd2 N7 C47 -67.6(8)
Cl3 Pd2 N7 C47 109.4(8)
C26 Pd2 N7 N8 7(4)
Cl4 Pd2 N7 N8 109.4(4)
Cl3 Pd2 N7 N8 -73.7(4)
C47 N7 N8 C49 -2.7(8)
Pd2 N7 N8 C49 179.7(4)
C47 N7 N8 C50 -179.2(7)
Pd2 N7 N8 C50 3.1(8)
C3 N2 C1 N1 0.9(5)
C13 N2 C1 N1 -177.9(4)
C3 N2 C1 Pd1 -173.8(4)
C13 N2 C1 Pd1 7.4(6)
C2 N1 C1 N2 -0.5(5)
C4 N1 C1 N2 -179.7(4)
C2 N1 C1 Pd1 173.9(4)
C4 N1 C1 Pd1 -5.3(6)
N3 Pd1 C1 N2 55(4)
Cl1 Pd1 C1 N2 -74.8(3)
Cl2 Pd1 C1 N2 107.1(3)
N3 Pd1 C1 N1 -118(4)
Cl1 Pd1 C1 N1 111.9(4)
Cl2 Pd1 C1 N1 -66.3(4)
C1 N1 C2 C3 0.0(7)
C4 N1 C2 C3 179.1(5)
N1 C2 C3 N2 0.5(7)
C1 N2 C3 C2 -0.9(7)
C13 N2 C3 C2 178.0(5)
C1 N1 C4 C9 -76.6(6)
C2 N1 C4 C9 104.4(6)
C1 N1 C4 C5 107.6(5)
C2 N1 C4 C5 -71.4(7)
C9 C4 C5 C6 5.8(8)
N1 C4 C5 C6 -178.6(5)
C9 C4 C5 C10 -174.3(5)
N1 C4 C5 C10 1.4(8)
C4 C5 C6 C7 -2.6(10)
C10 C5 C6 C7 177.5(7)
C5 C6 C7 C8 -0.4(11)
C5 C6 C7 C11 -179.2(7)
C6 C7 C8 C9 0.4(10)
C11 C7 C8 C9 179.1(7)
C5 C4 C9 C8 -5.9(7)
N1 C4 C9 C8 178.4(4)
C5 C4 C9 C12 173.7(5)
N1 C4 C9 C12 -1.9(7)
C7 C8 C9 C4 2.6(8)
C7 C8 C9 C12 -177.0(6)
C1 N2 C13 C18 97.2(5)
C3 N2 C13 C18 -81.4(6)
C1 N2 C13 C14 -82.8(5)
C3 N2 C13 C14 98.5(6)
C18 C13 C14 C15 -1.6(7)
N2 C13 C14 C15 178.4(4)
C18 C13 C14 C19 175.9(5)
N2 C13 C14 C19 -4.1(7)
C13 C14 C15 C16 0.1(9)
C19 C14 C15 C16 -177.4(6)
C14 C15 C16 C17 2.8(10)
C14 C15 C16 C20 179.2(6)
C15 C16 C17 C18 -4.4(10)
C20 C16 C17 C18 179.1(6)
C16 C17 C18 C13 3.0(9)
C16 C17 C18 C21 -179.0(6)
C14 C13 C18 C17 0.1(7)
N2 C13 C18 C17 -180.0(4)
C14 C13 C18 C21 -177.9(5)
N2 C13 C18 C21 2.1(7)
N4 N3 C22 C23 1.8(7)
Pd1 N3 C22 C23 -172.5(4)
N3 C22 C23 C24 -2.2(8)
C22 C23 C24 N4 1.7(7)
N3 N4 C24 C23 -0.8(6)
C25 N4 C24 C23 -179.5(6)
C27 N5 C26 N6 -0.6(5)
C29 N5 C26 N6 -180.0(4)
C27 N5 C26 Pd2 178.0(4)
C29 N5 C26 Pd2 -1.4(6)
C28 N6 C26 N5 0.3(5)
C38 N6 C26 N5 -179.7(4)
C28 N6 C26 Pd2 -178.4(3)
C38 N6 C26 Pd2 1.6(6)
N7 Pd2 C26 N5 174(3)
Cl4 Pd2 C26 N5 71.1(4)
Cl3 Pd2 C26 N5 -106.0(4)
N7 Pd2 C26 N6 -8(4)
Cl4 Pd2 C26 N6 -110.6(3)
Cl3 Pd2 C26 N6 72.4(3)
C26 N5 C27 C28 0.7(6)
C29 N5 C27 C28 -179.9(4)
N5 C27 C28 N6 -0.5(6)
C26 N6 C28 C27 0.1(6)
C38 N6 C28 C27 -179.9(5)
C26 N5 C29 C30 80.3(5)
C27 N5 C29 C30 -99.0(5)
C26 N5 C29 C34 -103.4(5)
C27 N5 C29 C34 77.3(6)
C34 C29 C30 C31 0.5(7)
N5 C29 C30 C31 176.7(4)
C34 C29 C30 C35 -176.7(5)
N5 C29 C30 C35 -0.5(7)
C29 C30 C31 C32 0.5(7)
C35 C30 C31 C32 177.7(5)
C30 C31 C32 C33 -1.2(8)
C30 C31 C32 C36 -178.5(6)
C31 C32 C33 C34 1.0(9)
C36 C32 C33 C34 178.3(6)
C32 C33 C34 C29 -0.1(9)
C32 C33 C34 C37 -179.4(6)
C30 C29 C34 C33 -0.7(7)
N5 C29 C34 C33 -177.0(5)
C30 C29 C34 C37 178.6(5)
N5 C29 C34 C37 2.4(7)
C26 N6 C38 C43 75.1(6)
C28 N6 C38 C43 -104.9(6)
C26 N6 C38 C39 -104.5(5)
C28 N6 C38 C39 75.5(6)
C43 C38 C39 C40 -3.0(7)
N6 C38 C39 C40 176.6(4)
C43 C38 C39 C44 177.0(5)
N6 C38 C39 C44 -3.4(7)
C38 C39 C40 C41 -0.7(7)
C44 C39 C40 C41 179.3(5)
C39 C40 C41 C42 2.6(8)
C39 C40 C41 C45 -178.4(5)
C40 C41 C42 C43 -1.0(8)
C45 C41 C42 C43 -179.9(5)
C39 C38 C43 C42 4.6(7)
N6 C38 C43 C42 -175.1(4)
C39 C38 C43 C46 -172.4(5)
N6 C38 C43 C46 7.9(7)
C41 C42 C43 C38 -2.5(7)
C41 C42 C43 C46 174.7(5)
N8 N7 C47 C48 2.7(10)
Pd2 N7 C47 C48 -179.9(6)
N7 C47 C48 C49 -1.7(11)
N7 N8 C49 C48 1.7(8)
C50 N8 C49 C48 177.9(7)
C47 C48 C49 N8 -0.1(9)
